data_7219902
loop_
_publ_author_name
'Wojta\'s, Maciej'
'G\;agor, Anna'
'Czupi\'nski, Olaf'
'Piecha-Bisiorek, Anna'
'Isakov, Dmitry'
'Medycki, Wojciech'
'Jakubas, Ryszard'

_publ_section_title
;
 Polar and antiferroelectric behaviour of a hybrid crystal -- piperazinium
 perchlorate
;
_journal_issue 16
_journal_name_full CrystEngComm
_journal_page_first 3171
_journal_paper_doi 10.1039/C5CE00161G
_journal_volume 17
_journal_year 2015
_chemical_formula_sum 'C16 H44 Cl4 N8 O16'
_chemical_formula_weight 746.39
_chemical_name_systematic
; 
 ? 
;
_space_group_IT_number 12
_symmetry_cell_setting monoclinic
_symmetry_space_group_name_Hall '-C 2y'
_symmetry_space_group_name_H-M 'C 1 2/m 1'
_atom_sites_solution_hydrogens geom
_atom_sites_solution_primary direct
_atom_sites_solution_secondary difmap
_audit_creation_method SHELXL-97
_audit_update_record
;
2014-08-14 deposited with the CCDC.
2015-03-16 downloaded from the CCDC.
;
_cell_angle_alpha 90.00
_cell_angle_beta 129.31(9)
_cell_angle_gamma 90.00
_cell_formula_units_Z 1
_cell_length_a 13.047(8)
_cell_length_b 9.700(3)
_cell_length_c 8.348(5)
_cell_measurement_reflns_used 819
_cell_measurement_temperature 426(1)
_cell_measurement_theta_max 25.67
_cell_measurement_theta_min 2.91
_cell_volume 817.4(13)
_computing_structure_refinement 'SHELXL-97 (Sheldrick, 1997)'
_computing_structure_solution 'SHELXS-97 (Sheldrick, 1990)'
_diffrn_ambient_temperature 426(1)
_diffrn_measured_fraction_theta_full 0.994
_diffrn_measured_fraction_theta_max 0.994
_diffrn_measurement_device_type 'Xcalibur, Sapphire1, long nozzle'
_diffrn_measurement_method '\w scans'
_diffrn_radiation_monochromator graphite
_diffrn_radiation_source 'fine-focus sealed tube'
_diffrn_radiation_type MoK\a
_diffrn_radiation_wavelength 0.71073
_diffrn_reflns_av_R_equivalents 0.0291
_diffrn_reflns_av_sigmaI/netI 0.0259
_diffrn_reflns_limit_h_max 15
_diffrn_reflns_limit_h_min -15
_diffrn_reflns_limit_k_max 11
_diffrn_reflns_limit_k_min -11
_diffrn_reflns_limit_l_max 10
_diffrn_reflns_limit_l_min -7
_diffrn_reflns_number 4145
_diffrn_reflns_theta_full 25.67
_diffrn_reflns_theta_max 25.67
_diffrn_reflns_theta_min 2.91
_exptl_absorpt_coefficient_mu 0.440
_exptl_absorpt_correction_T_max 1.00000
_exptl_absorpt_correction_T_min 0.99616
_exptl_absorpt_correction_type multi-scan
_exptl_absorpt_process_details
;
CrysAlis RED, Oxford Diffraction Ltd.,
Version 1.171.33.42 (release 29-05-2009 CrysAlis171 .NET)
(compiled May 29 2009,17:40:42)
Empirical absorption correction using spherical harmonics,
 implemented in SCALE3 ABSPACK scaling algorithm.
;
_exptl_crystal_colour colourles
_exptl_crystal_density_diffrn 1.516
_exptl_crystal_density_method 'not measured'
_exptl_crystal_description transparent
_exptl_crystal_F_000 392
_exptl_crystal_size_max 0.21
_exptl_crystal_size_mid 0.19
_exptl_crystal_size_min 0.15
_refine_diff_density_max 0.429
_refine_diff_density_min -0.351
_refine_diff_density_rms 0.080
_refine_ls_extinction_method none
_refine_ls_goodness_of_fit_ref 0.961
_refine_ls_matrix_type full
_refine_ls_number_parameters 79
_refine_ls_number_reflns 819
_refine_ls_number_restraints 5
_refine_ls_restrained_S_all 0.959
_refine_ls_R_factor_all 0.1015
_refine_ls_R_factor_gt 0.0725
_refine_ls_shift/su_max 0.000
_refine_ls_shift/su_mean 0.000
_refine_ls_structure_factor_coef Fsqd
_refine_ls_weighting_details 'calc w=1/[\s^2^(Fo^2^)+(0.1570P)^2^+0.0000P] where P=(Fo^2^+2Fc^2^)/3'
_refine_ls_weighting_scheme calc
_refine_ls_wR_factor_gt 0.1977
_refine_ls_wR_factor_ref 0.2163
_reflns_number_gt 491
_reflns_number_total 819
_reflns_threshold_expression >2sigma(I)
_cod_data_source_file c5ce00161g1.cif
_cod_data_source_block 426K
_cod_depositor_comments 'Adding full bibliography for 7219900--7219902.cif.'
_cod_original_cell_volume 817.5(7)
_cod_original_sg_symbol_H-M C2/m
_cod_database_code 7219902

loop_
_symmetry_equiv_pos_as_xyz
'x, y, z'
'-x, y, -z'
'x+1/2, y+1/2, z'
'-x+1/2, y+1/2, -z'
'-x, -y, -z'
'x, -y, z'
'-x+1/2, -y+1/2, -z'
'x+1/2, -y+1/2, z'

loop_
_atom_site_label
_atom_site_type_symbol
_atom_site_fract_x
_atom_site_fract_y
_atom_site_fract_z
_atom_site_U_iso_or_equiv
_atom_site_adp_type
_atom_site_occupancy
_atom_site_symmetry_multiplicity
_atom_site_calc_flag
_atom_site_refinement_flags
Cl1 Cl 0.26726(15) 0.5000 0.2301(2) 0.0808(7) Uani 1 2 d SD
O1 O 0.1285(2) 0.5000 0.0952(13) 0.213(3) Uani 1 2 d SD
O21 O 0.3640(14) 0.5841(17) 0.257(3) 0.267(10) Uani 0.50 1 d PD
O22 O 0.2839(11) 0.6135(9) 0.1454(19) 0.131(3) Uani 0.50 1 d PD
O31 O 0.316(5) 0.527(6) 0.432(4) 0.174(19) Uani 0.25 1 d PD
O32 O 0.276(4) 0.4084(16) 0.368(3) 0.122(8) Uani 0.25 1 d PD
N1 N 0.0963(5) 0.5000 0.4748(8) 0.0871(15) Uani 1 2 d S
H1A H 0.1199 0.5000 0.3942 0.105 Uiso 1 2 calc SPR
H1B H 0.1707 0.5000 0.6079 0.105 Uiso 0.5 2 calc SPR
C1 C 0.0196(5) 0.3776(4) 0.4337(7) 0.0875(13) Uani 1 1 d .
H2A H 0.0718 0.2961 0.4622 0.105 Uiso 1 1 calc R
H2B H -0.0589 0.3756 0.2890 0.105 Uiso 1 1 calc R
N2 N 0.3593(4) 0.5000 0.8748(7) 0.0823(14) Uani 1 2 d S
H3A H 0.2791 0.5000 0.7484 0.099 Uiso 0.5 2 calc SPR
H4B H 0.3474 0.5000 0.9699 0.099 Uiso 1 2 calc SPR
C2 C 0.4308(5) 0.6203(4) 0.8991(7) 0.1087(16) Uani 1 1 d .
H5A H 0.3846 0.7014 0.8919 0.130 Uiso 1 1 calc R
H6B H 0.4341 0.6252 0.7863 0.130 Uiso 1 1 calc R

loop_
_atom_site_aniso_label
_atom_site_aniso_U_11
_atom_site_aniso_U_22
_atom_site_aniso_U_33
_atom_site_aniso_U_23
_atom_site_aniso_U_13
_atom_site_aniso_U_12
Cl1 0.0826(11) 0.0858(11) 0.0905(12) 0.000 0.0626(9) 0.000
O1 0.142(6) 0.274(9) 0.184(7) 0.000 0.084(6) 0.000
O21 0.31(2) 0.27(2) 0.32(2) -0.140(13) 0.240(19) -0.181(15)
O22 0.200(10) 0.089(5) 0.164(9) 0.022(6) 0.144(9) 0.004(6)
O31 0.22(3) 0.24(5) 0.089(9) 0.00(2) 0.111(14) -0.07(3)
O32 0.18(2) 0.111(13) 0.137(18) 0.037(12) 0.13(2) 0.029(13)
N1 0.071(3) 0.129(4) 0.079(3) 0.000 0.056(3) 0.000
C1 0.096(3) 0.076(3) 0.096(3) -0.013(2) 0.064(3) 0.009(2)
N2 0.061(3) 0.125(4) 0.071(3) 0.000 0.046(2) 0.000
C2 0.110(4) 0.075(3) 0.096(3) 0.006(2) 0.044(3) 0.028(2)

loop_
_atom_type_symbol
_atom_type_description
_atom_type_scat_dispersion_real
_atom_type_scat_dispersion_imag
_atom_type_scat_source
C C 0.0033 0.0016 'International Tables Vol C Tables 4.2.6.8 and 6.1.1.4'
H H 0.0000 0.0000 'International Tables Vol C Tables 4.2.6.8 and 6.1.1.4'
N N 0.0061 0.0033 'International Tables Vol C Tables 4.2.6.8 and 6.1.1.4'
O O 0.0106 0.0060 'International Tables Vol C Tables 4.2.6.8 and 6.1.1.4'
Cl Cl 0.1484 0.1585 'International Tables Vol C Tables 4.2.6.8 and 6.1.1.4'

loop_
_geom_angle_atom_site_label_1
_geom_angle_atom_site_label_2
_geom_angle_atom_site_label_3
_geom_angle
_geom_angle_site_symmetry_1
_geom_angle_site_symmetry_3
O21 Cl1 O31 104(3) 6_565 .
O21 Cl1 O31 104(3) . 6_565
O31 Cl1 O22 131(3) . 6_565
O31 Cl1 O22 111(2) 6_565 6_565
O31 Cl1 O22 111(2) . .
O31 Cl1 O22 131(3) 6_565 .
O21 Cl1 O1 134.8(8) . .
O21 Cl1 O1 134.8(8) 6_565 .
O31 Cl1 O1 110(2) . .
O31 Cl1 O1 110(2) 6_565 .
O21 Cl1 O32 130.1(17) 6_565 6_565
O22 Cl1 O32 163.3(11) 6_565 6_565
O22 Cl1 O32 87.6(11) . 6_565
O1 Cl1 O32 93.0(16) . 6_565
O21 Cl1 O32 130.1(17) . .
O22 Cl1 O32 163.3(11) . .
C1 N1 C1 110.2(4) . 6_565
C1 N1 H1A 109.6 . .
C1 N1 H1A 109.6 6_565 .
C1 N1 H1B 109.6 . .
C1 N1 H1B 109.6 6_565 .
H1A N1 H1B 108.1 . .
N1 C1 C1 109.7(3) . 2_556
N1 C1 H2A 109.7 . .
C1 C1 H2A 109.7 2_556 .
N1 C1 H2B 109.7 . .
C1 C1 H2B 109.7 2_556 .
H2A C1 H2B 108.2 . .
C2 N2 C2 109.8(5) . 6_565
C2 N2 H3A 109.7 . .
C2 N2 H3A 109.7 6_565 .
C2 N2 H4B 109.7 . .
C2 N2 H4B 109.7 6_565 .
H3A N2 H4B 108.2 . .
N2 C2 C2 112.0(4) . 2_657
N2 C2 H5A 109.2 . .
C2 C2 H5A 109.2 2_657 .
N2 C2 H6B 109.2 . .
C2 C2 H6B 109.2 2_657 .
H5A C2 H6B 107.9 . .

loop_
_geom_bond_atom_site_label_1
_geom_bond_atom_site_label_2
_geom_bond_distance
_geom_bond_site_symmetry_2
Cl1 O21 1.397(2) .
Cl1 O31 1.400(3) .
Cl1 O22 1.398(2) .
Cl1 O1 1.401(3) .
Cl1 O32 1.400(2) .
N1 C1 1.447(5) .
N1 C1 1.447(5) 6_565
N1 H1A 0.9000 .
N1 H1B 0.9000 .
C1 C1 1.484(8) 2_556
C1 H2A 0.9700 .
C1 H2B 0.9700 .
N2 C2 1.426(6) .
N2 C2 1.426(6) 6_565
N2 H3A 0.9000 .
N2 H4B 0.9000 .
C2 C2 1.498(10) 2_657
C2 H5A 0.9700 .
C2 H6B 0.9700 .

loop_
_geom_hbond_atom_site_label_D
_geom_hbond_atom_site_label_H
_geom_hbond_atom_site_label_A
_geom_hbond_distance_DH
_geom_hbond_distance_HA
_geom_hbond_distance_DA
_geom_hbond_angle_DHA
N2 H3A N1 0.90 2.00 2.899(9) 176.9
N1 H1B N2 0.90 2.02 2.899(9) 165.9
